data_7701406
loop_
_publ_author_name
'Yang, Yu-chen'
'Liu, Qiong-Xin'
'Zhou, Zhao-Hui'
'Wan, Huilin'

_publ_section_title
;
 Regioselective conversions of H4pdta (1,2-propanediaminetetraacetic acid)
 and H4eed3a to their triacetates on peroxotitanates
;
_journal_name_full 'Dalton Transactions'
_journal_paper_doi 10.1039/C9DT03589C
_journal_year 2019
_chemical_formula_sum 'C10 H21 N3 O10 Ti'
_chemical_formula_weight 391.20
_space_group_crystal_system monoclinic
_space_group_IT_number 14
_space_group_name_Hall '-P 2yab'
_space_group_name_H-M_alt 'P 1 21/a 1'
_symmetry_space_group_name_Hall '-P 2yab'
_symmetry_space_group_name_H-M 'P 1 21/a 1'
_atom_sites_solution_hydrogens mixed
_audit_creation_method SHELXL-2018/3
_audit_update_record
;
2019-10-17 deposited with the CCDC.    2019-10-21 downloaded from the CCDC.
;
_cell_angle_alpha 90
_cell_angle_beta 104.7650(10)
_cell_angle_gamma 90
_cell_formula_units_Z 8
_cell_length_a 7.96650(10)
_cell_length_b 30.1390(3)
_cell_length_c 13.21500(10)
_cell_measurement_reflns_used 1035
_cell_measurement_temperature 173(2)
_cell_measurement_theta_max 23.75
_cell_measurement_theta_min 1.73
_cell_volume 3068.18(6)
_computing_data_collection
;
CrysAlisPro, Agilent Technologies,
Version 1.171.36.24 (release 03-12-2012 CrysAlis171 .NET)
(compiled Dec  3 2012,18:21:49)
;
_computing_molecular_graphics 'Bruker SHELXTL'
_computing_publication_material 'Bruker SHELXTL'
_computing_structure_refinement 'SHELXL-2018/3 (Sheldrick, 2018)'
_diffrn_ambient_temperature 173(2)
_diffrn_measured_fraction_theta_full 0.980
_diffrn_measured_fraction_theta_max 0.980
_diffrn_measurement_device_type 'Oxford Gemini Diffractometer'
_diffrn_radiation_type MoK\a
_diffrn_radiation_wavelength 0.71073
_diffrn_reflns_av_R_equivalents 0.0203
_diffrn_reflns_av_unetI/netI 0.0129
_diffrn_reflns_Laue_measured_fraction_full 0.980
_diffrn_reflns_Laue_measured_fraction_max 0.980
_diffrn_reflns_limit_h_max 7
_diffrn_reflns_limit_h_min -8
_diffrn_reflns_limit_k_max 33
_diffrn_reflns_limit_k_min -33
_diffrn_reflns_limit_l_max 14
_diffrn_reflns_limit_l_min -14
_diffrn_reflns_number 23075
_diffrn_reflns_point_group_measured_fraction_full 0.980
_diffrn_reflns_point_group_measured_fraction_max 0.980
_diffrn_reflns_theta_full 23.749
_diffrn_reflns_theta_max 23.749
_diffrn_reflns_theta_min 1.731
_diffrn_source 'fine-focus sealed tube'
_exptl_absorpt_coefficient_mu 0.618
_exptl_absorpt_correction_T_max 0.8863
_exptl_absorpt_correction_T_min 0.8267
_exptl_absorpt_correction_type multi-scan
_exptl_absorpt_process_details SADABS
_exptl_crystal_colour orange
_exptl_crystal_density_diffrn 1.694
_exptl_crystal_density_method 'not measured'
_exptl_crystal_description prism
_exptl_crystal_F_000 1632
_exptl_crystal_size_max 0.320
_exptl_crystal_size_mid 0.220
_exptl_crystal_size_min 0.200
_refine_diff_density_max 0.776
_refine_diff_density_min -0.515
_refine_diff_density_rms 0.065
_refine_ls_extinction_method none
_refine_ls_goodness_of_fit_ref 1.083
_refine_ls_hydrogen_treatment mixed
_refine_ls_matrix_type full
_refine_ls_number_parameters 481
_refine_ls_number_reflns 4575
_refine_ls_number_restraints 29
_refine_ls_restrained_S_all 1.081
_refine_ls_R_factor_all 0.0369
_refine_ls_R_factor_gt 0.0341
_refine_ls_shift/su_max 0.009
_refine_ls_shift/su_mean 0.000
_refine_ls_structure_factor_coef Fsqd
_refine_ls_weighting_details 'w=1/[\s^2^(Fo^2^)+(0.0446P)^2^+3.7992P] where P=(Fo^2^+2Fc^2^)/3'
_refine_ls_weighting_scheme calc
_refine_ls_wR_factor_gt 0.0881
_refine_ls_wR_factor_ref 0.0896
_reflns_Friedel_coverage 0.000
_reflns_number_gt 4199
_reflns_number_total 4575
_reflns_threshold_expression 'I > 2\s(I)'
_cod_data_source_file c9dt03589c2.cif
_cod_data_source_block sad_CCDC1
_cod_depositor_comments
;
The following automatic conversions were performed:

'_space_group_crystal_system' value 'Monoclinic' changed to
'monoclinic' according to
/home/data/users/saulius/crontab/automatic-downloads/rss-feeds/RSC/lib/dictionaries/cif_core.dic
dictionary named 'cif_core.dic' version 2.4.2 from 2011-04-26.

Automatic conversion script
Id: cif_fix_values 4973 2017-02-22 13:04:09Z antanas 
;
_cod_database_code 7701406
_shelx_shelxl_version_number 2018/3
_shelx_space_group_comment
;
The symmetry employed for this shelxl refinement is uniquely defined
by the following loop, which should always be used as a source of
symmetry information in preference to the above space-group names.
They are only intended as comments.
;
_shelx_estimated_absorpt_t_min 0.827
_shelx_estimated_absorpt_t_max 0.886

loop_
_space_group_symop_operation_xyz
'x, y, z'
'-x+1/2, y+1/2, -z'
'-x, -y, -z'
'x-1/2, -y-1/2, z'

loop_
_atom_site_label
_atom_site_type_symbol
_atom_site_fract_x
_atom_site_fract_y
_atom_site_fract_z
_atom_site_U_iso_or_equiv
_atom_site_adp_type
_atom_site_occupancy
_atom_site_site_symmetry_order
_atom_site_calc_flag
_atom_site_refinement_flags_posn
_atom_site_refinement_flags_adp
_atom_site_refinement_flags_occupancy
_atom_site_disorder_assembly
_atom_site_disorder_group
Ti1 Ti 0.49833(5) 0.11897(2) -0.61590(3) 0.01383(13) Uani 1 1 d . . . . .
Ti2 Ti 0.45779(6) 0.11535(2) -0.13079(3) 0.01493(13) Uani 1 1 d . . . . .
N1 N 0.2742(3) 0.13281(7) -0.54136(16) 0.0212(5) Uani 1 1 d . . . . .
N2 N 0.6209(2) 0.16661(6) -0.48463(15) 0.0158(4) Uani 1 1 d . . . . .
N3 N 0.2659(3) 0.11122(7) -0.02718(15) 0.0193(4) Uani 1 1 d . . . . .
N4 N 0.5537(3) 0.16998(6) -0.01194(15) 0.0171(4) Uani 1 1 d . . . . .
N5 N 0.1839(3) -0.01607(7) -0.31565(19) 0.0313(5) Uani 1 1 d D . . . .
H5A H 0.244(3) -0.0399(5) -0.3040(18) 0.038 Uiso 1 1 d D U . . .
H5B H 0.105(2) -0.0190(8) -0.3720(11) 0.038 Uiso 1 1 d D U . . .
H5C H 0.140(3) -0.0113(7) -0.2648(13) 0.038 Uiso 1 1 d D U . . .
H5D H 0.251(2) 0.0052(5) -0.3222(18) 0.038 Uiso 1 1 d D U . . .
N6 N 0.6893(4) 0.00851(8) -0.2197(2) 0.0420(6) Uani 1 1 d D . . . .
H6C H 0.622(3) 0.0004(8) -0.1828(17) 0.050 Uiso 1 1 d D U . . .
H6D H 0.665(3) -0.0036(8) -0.2785(11) 0.050 Uiso 1 1 d D U . . .
H6E H 0.7946(15) 0.0032(8) -0.1868(18) 0.050 Uiso 1 1 d D U . . .
H6F H 0.681(3) 0.0370(3) -0.227(2) 0.050 Uiso 1 1 d D U . . .
O1 O 0.2829(2) 0.09007(6) -0.71144(13) 0.0267(4) Uani 1 1 d . . . . .
O1W O -0.1501(3) 0.02012(9) -0.4384(2) 0.0589(7) Uani 1 1 d D . . . .
H1WA H -0.253(2) 0.0279(12) -0.468(3) 0.071 Uiso 1 1 d D U . . .
H1WB H -0.108(4) 0.0371(11) -0.387(2) 0.071 Uiso 1 1 d D U . . .
O2 O -0.0004(3) 0.09736(13) -0.78368(19) 0.0787(10) Uani 1 1 d . . . . .
O2W O -0.0572(6) 0.02482(14) -0.8870(4) 0.0618(15) Uiso 0.684(8) 1 d D . P A 1
H2WA H -0.035(6) 0.0480(12) -0.849(4) 0.074 Uiso 0.684(8) 1 d D U P A 1
H2WB H -0.162(3) 0.0173(18) -0.895(5) 0.074 Uiso 0.684(8) 1 d D U P A 1
O2W' O 0.8994(11) 0.0311(3) 0.0378(8) 0.056(3) Uiso 0.316(8) 1 d D . P A 2
H2WC H 0.800(7) 0.042(4) 0.037(8) 0.068 Uiso 0.316(8) 1 d D U P A 2
H2WD H 0.903(13) 0.027(4) -0.025(3) 0.068 Uiso 0.316(8) 1 d D U P A 2
O3 O 0.5271(2) 0.07239(5) -0.50730(13) 0.0199(4) Uani 1 1 d . . . . .
O4 O 0.4200(3) 0.03060(6) -0.40074(14) 0.0316(5) Uani 1 1 d . . . . .
O5 O 0.4314(2) 0.17692(6) -0.68151(12) 0.0206(4) Uani 1 1 d . . . . .
O6 O 0.4673(3) 0.25014(6) -0.67949(16) 0.0429(5) Uani 1 1 d . . . . .
O7 O 0.9698(3) 0.21587(6) -0.37222(15) 0.0301(5) Uani 1 1 d . . . . .
H7 H 1.051(4) 0.2248(11) -0.323(3) 0.036 Uiso 1 1 d . U . . .
O8 O 0.6023(2) 0.09208(6) -0.71162(13) 0.0249(4) Uani 1 1 d . . . . .
O9 O 0.7249(2) 0.11564(6) -0.62704(14) 0.0251(4) Uani 1 1 d . . . . .
O11 O 0.2563(2) 0.07474(5) -0.20740(13) 0.0219(4) Uani 1 1 d . . . . .
O12 O -0.0283(3) 0.06296(8) -0.24936(17) 0.0433(5) Uani 1 1 d . . . . .
O13 O 0.5692(2) 0.07187(5) -0.02066(13) 0.0229(4) Uani 1 1 d . . . . .
O14 O 0.5541(3) 0.02472(6) 0.10637(14) 0.0305(4) Uani 1 1 d . . . . .
O15 O 0.3127(2) 0.16576(5) -0.19473(12) 0.0178(4) Uani 1 1 d . . . . .
O16 O 0.2492(2) 0.23759(6) -0.19842(13) 0.0247(4) Uani 1 1 d . . . . .
O17 O 0.7707(3) 0.23969(6) 0.11451(16) 0.0335(5) Uani 1 1 d . . . . .
H17 H 0.807(4) 0.2502(11) 0.174(3) 0.040 Uiso 1 1 d . U . . .
O18 O 0.5547(2) 0.09593(5) -0.23689(13) 0.0220(4) Uani 1 1 d . . . . .
O19 O 0.6616(2) 0.12864(6) -0.16717(13) 0.0225(4) Uani 1 1 d . . . . .
C1 C 0.1297(4) 0.10601(12) -0.7149(2) 0.0380(7) Uani 1 1 d . . . . .
C2 C 0.1192(3) 0.13826(11) -0.6305(2) 0.0339(7) Uani 1 1 d . . . . .
H2A H 0.114312 0.168956 -0.657752 0.041 Uiso 1 1 calc R U . . .
H2B H 0.012546 0.132737 -0.607019 0.041 Uiso 1 1 calc R U . . .
C3 C 0.4100(3) 0.06261(8) -0.45837(18) 0.0227(6) Uani 1 1 d . . . . .
C4 C 0.2562(3) 0.09354(9) -0.4765(2) 0.0258(6) Uani 1 1 d . . . . .
H4A H 0.149939 0.077013 -0.511652 0.031 Uiso 1 1 calc R U . . .
H4B H 0.242151 0.103891 -0.407996 0.031 Uiso 1 1 calc R U . . .
C5 C 0.5035(3) 0.21380(9) -0.6401(2) 0.0240(6) Uani 1 1 d . . . . .
C6 C 0.6415(3) 0.20897(8) -0.53822(19) 0.0210(5) Uani 1 1 d . . . . .
H6A H 0.757655 0.209741 -0.552412 0.025 Uiso 1 1 calc R U . . .
H6B H 0.633718 0.234221 -0.491723 0.025 Uiso 1 1 calc R U . . .
C7 C 0.8926(4) 0.17921(9) -0.3329(2) 0.0270(6) Uani 1 1 d . . . . .
H7A H 0.813050 0.190327 -0.292060 0.032 Uiso 1 1 calc R U . . .
H7B H 0.984426 0.161486 -0.285428 0.032 Uiso 1 1 calc R U . . .
C8 C 0.7932(3) 0.15013(8) -0.4206(2) 0.0229(6) Uani 1 1 d . . . . .
H8A H 0.868006 0.144651 -0.468737 0.028 Uiso 1 1 calc R U . . .
H8B H 0.773907 0.121140 -0.390168 0.028 Uiso 1 1 calc R U . . .
C9 C 0.3145(3) 0.17377(9) -0.4777(2) 0.0256(6) Uani 1 1 d . . . . .
H9A H 0.237161 0.176040 -0.429946 0.031 Uiso 1 1 calc R U . . .
H9B H 0.295072 0.200102 -0.523968 0.031 Uiso 1 1 calc R U . . .
C10 C 0.5010(3) 0.17235(8) -0.41508(19) 0.0212(5) Uani 1 1 d . . . . .
H10A H 0.529762 0.200242 -0.374804 0.025 Uiso 1 1 calc R U . . .
H10B H 0.517155 0.147453 -0.364654 0.025 Uiso 1 1 calc R U . . .
C11 C 0.1038(3) 0.07900(9) -0.1920(2) 0.0263(6) Uani 1 1 d . . . . .
C12 C 0.0905(3) 0.10629(9) -0.0983(2) 0.0244(6) Uani 1 1 d . . . . .
H12A H 0.041358 0.135862 -0.121414 0.029 Uiso 1 1 calc R U . . .
H12B H 0.012697 0.091353 -0.061243 0.029 Uiso 1 1 calc R U . . .
C13 C 0.4916(4) 0.05412(8) 0.04424(19) 0.0238(6) Uani 1 1 d . . . . .
C14 C 0.3106(4) 0.07086(8) 0.0384(2) 0.0253(6) Uani 1 1 d . . . . .
H14A H 0.225910 0.047174 0.009368 0.030 Uiso 1 1 calc R U . . .
H14B H 0.300786 0.077549 0.110048 0.030 Uiso 1 1 calc R U . . .
C15 C 0.3390(3) 0.20610(8) -0.15940(18) 0.0171(5) Uani 1 1 d . . . . .
C16 C 0.4933(3) 0.21266(8) -0.06630(18) 0.0185(5) Uani 1 1 d . . . . .
H16A H 0.589654 0.226240 -0.090245 0.022 Uiso 1 1 calc R U . . .
H16B H 0.460986 0.233378 -0.016281 0.022 Uiso 1 1 calc R U . . .
C17 C 0.8266(4) 0.19469(9) 0.1259(2) 0.0311(6) Uani 1 1 d . . . . .
H17A H 0.790750 0.180994 0.185180 0.037 Uiso 1 1 calc R U . . .
H17B H 0.954871 0.193507 0.141497 0.037 Uiso 1 1 calc R U . . .
C18 C 0.7486(3) 0.16889(9) 0.0264(2) 0.0250(6) Uani 1 1 d . . . . .
H18A H 0.798060 0.180614 -0.029798 0.030 Uiso 1 1 calc R U . . .
H18B H 0.785556 0.137541 0.038102 0.030 Uiso 1 1 calc R U . . .
C19 C 0.2845(3) 0.15202(8) 0.03847(19) 0.0227(5) Uani 1 1 d . . . . .
H19A H 0.233217 0.147054 0.098337 0.027 Uiso 1 1 calc R U . . .
H19B H 0.222431 0.177017 -0.003517 0.027 Uiso 1 1 calc R U . . .
C20 C 0.4750(3) 0.16307(8) 0.07795(18) 0.0212(5) Uani 1 1 d . . . . .
H20A H 0.488715 0.190319 0.121131 0.025 Uiso 1 1 calc R U . . .
H20B H 0.535621 0.138556 0.122422 0.025 Uiso 1 1 calc R U . . .

loop_
_atom_site_aniso_label
_atom_site_aniso_U_11
_atom_site_aniso_U_22
_atom_site_aniso_U_33
_atom_site_aniso_U_23
_atom_site_aniso_U_13
_atom_site_aniso_U_12
Ti1 0.0149(2) 0.0156(2) 0.0109(2) 0.00027(16) 0.00310(17) 0.00014(16)
Ti2 0.0213(2) 0.0121(2) 0.0095(2) -0.00027(16) 0.00051(17) 0.00011(16)
N1 0.0164(10) 0.0316(12) 0.0161(11) 0.0059(9) 0.0049(8) 0.0021(9)
N2 0.0205(10) 0.0135(10) 0.0127(10) 0.0031(8) 0.0027(8) 0.0014(8)
N3 0.0260(11) 0.0156(10) 0.0143(10) 0.0015(8) 0.0018(9) -0.0021(8)
N4 0.0223(11) 0.0155(10) 0.0115(10) -0.0014(8) 0.0010(8) -0.0013(8)
N5 0.0319(13) 0.0214(12) 0.0379(14) 0.0018(10) 0.0042(11) -0.0001(10)
N6 0.0532(16) 0.0288(14) 0.0495(16) 0.0180(12) 0.0230(14) 0.0142(12)
O1 0.0241(10) 0.0353(10) 0.0180(9) -0.0014(8) 0.0005(7) -0.0075(8)
O1W 0.0395(13) 0.0628(17) 0.0585(16) -0.0337(13) -0.0169(11) 0.0231(12)
O2 0.0267(12) 0.167(3) 0.0362(14) -0.0312(17) -0.0037(11) -0.0130(16)
O3 0.0234(9) 0.0164(9) 0.0188(9) 0.0033(7) 0.0030(7) -0.0006(7)
O4 0.0547(13) 0.0205(10) 0.0181(9) 0.0035(8) 0.0064(9) -0.0118(9)
O5 0.0258(9) 0.0221(9) 0.0129(8) 0.0041(7) 0.0028(7) 0.0037(7)
O6 0.0640(14) 0.0232(11) 0.0320(11) 0.0151(9) -0.0054(10) 0.0030(10)
O7 0.0338(11) 0.0284(11) 0.0231(10) 0.0043(8) -0.0018(8) -0.0112(8)
O8 0.0291(10) 0.0271(10) 0.0189(9) -0.0074(7) 0.0066(8) 0.0009(8)
O9 0.0207(9) 0.0318(10) 0.0237(10) -0.0075(8) 0.0072(7) -0.0004(7)
O11 0.0276(10) 0.0184(9) 0.0172(9) -0.0037(7) 0.0012(7) -0.0036(7)
O12 0.0289(11) 0.0541(14) 0.0404(12) -0.0217(11) -0.0031(9) -0.0070(10)
O13 0.0310(10) 0.0169(9) 0.0166(9) 0.0029(7) -0.0017(7) 0.0025(7)
O14 0.0502(12) 0.0174(9) 0.0172(9) 0.0056(8) -0.0036(8) 0.0011(8)
O15 0.0231(9) 0.0139(9) 0.0135(8) 0.0002(6) -0.0006(7) -0.0004(7)
O16 0.0281(9) 0.0174(9) 0.0249(10) 0.0024(7) 0.0002(8) 0.0041(8)
O17 0.0427(12) 0.0263(11) 0.0255(10) -0.0086(8) -0.0024(9) -0.0070(9)
O18 0.0313(10) 0.0180(9) 0.0152(9) -0.0047(7) 0.0032(7) -0.0004(7)
O19 0.0248(9) 0.0229(9) 0.0177(9) -0.0057(7) 0.0017(7) -0.0023(7)
C1 0.0199(15) 0.073(2) 0.0189(15) 0.0039(14) 0.0008(12) -0.0095(14)
C2 0.0140(13) 0.061(2) 0.0259(15) 0.0088(14) 0.0032(11) 0.0042(12)
C3 0.0313(14) 0.0210(14) 0.0130(12) -0.0050(10) 0.0008(11) -0.0120(11)
C4 0.0259(14) 0.0347(15) 0.0185(13) 0.0016(11) 0.0087(11) -0.0087(11)
C5 0.0308(14) 0.0229(15) 0.0193(13) 0.0070(11) 0.0080(11) 0.0032(11)
C6 0.0282(13) 0.0146(12) 0.0191(13) 0.0041(10) 0.0042(11) -0.0020(10)
C7 0.0309(14) 0.0276(14) 0.0188(13) 0.0047(11) -0.0003(11) -0.0070(11)
C8 0.0227(13) 0.0181(13) 0.0231(13) 0.0045(10) -0.0033(11) 0.0020(10)
C9 0.0308(14) 0.0259(14) 0.0241(14) 0.0029(11) 0.0141(11) 0.0096(11)
C10 0.0339(14) 0.0168(12) 0.0146(12) -0.0017(10) 0.0091(11) 0.0005(10)
C11 0.0288(15) 0.0219(14) 0.0237(14) -0.0003(11) -0.0015(12) -0.0026(11)
C12 0.0238(13) 0.0269(14) 0.0208(13) 0.0016(11) 0.0028(11) -0.0028(11)
C13 0.0408(15) 0.0125(12) 0.0127(12) -0.0030(10) -0.0028(11) -0.0043(11)
C14 0.0375(15) 0.0188(13) 0.0172(13) 0.0051(10) 0.0022(11) -0.0057(11)
C15 0.0214(12) 0.0163(13) 0.0148(12) 0.0018(10) 0.0068(10) -0.0010(10)
C16 0.0249(13) 0.0134(12) 0.0152(12) 0.0011(9) 0.0016(10) -0.0016(10)
C17 0.0309(15) 0.0312(15) 0.0246(15) -0.0083(12) -0.0049(12) -0.0008(12)
C18 0.0215(13) 0.0259(14) 0.0222(14) -0.0056(11) -0.0042(11) 0.0021(11)
C19 0.0348(15) 0.0190(13) 0.0166(13) -0.0020(10) 0.0107(11) -0.0025(11)
C20 0.0342(14) 0.0173(12) 0.0107(12) -0.0024(9) 0.0033(10) -0.0017(11)

loop_
_atom_type_symbol
_atom_type_description
_atom_type_scat_dispersion_real
_atom_type_scat_dispersion_imag
_atom_type_scat_source
C C 0.0033 0.0016 'International Tables Vol C Tables 4.2.6.8 and 6.1.1.4'
H H 0.0000 0.0000 'International Tables Vol C Tables 4.2.6.8 and 6.1.1.4'
N N 0.0061 0.0033 'International Tables Vol C Tables 4.2.6.8 and 6.1.1.4'
O O 0.0106 0.0060 'International Tables Vol C Tables 4.2.6.8 and 6.1.1.4'
Ti Ti 0.2776 0.4457 'International Tables Vol C Tables 4.2.6.8 and 6.1.1.4'

loop_
_geom_angle_atom_site_label_1
_geom_angle_atom_site_label_2
_geom_angle_atom_site_label_3
_geom_angle
O9 Ti1 O8 46.50(8)
O9 Ti1 O5 99.99(8)
O8 Ti1 O5 101.81(7)
O9 Ti1 O3 94.84(8)
O8 Ti1 O3 101.20(8)
O5 Ti1 O3 156.95(7)
O9 Ti1 O1 127.51(8)
O8 Ti1 O1 81.03(8)
O5 Ti1 O1 90.90(7)
O3 Ti1 O1 93.97(7)
O9 Ti1 N2 81.77(7)
O8 Ti1 N2 127.87(8)
O5 Ti1 N2 77.90(7)
O3 Ti1 N2 86.96(7)
O1 Ti1 N2 150.37(7)
O9 Ti1 N1 158.22(8)
O8 Ti1 N1 154.44(8)
O5 Ti1 N1 82.77(7)
O3 Ti1 N1 77.04(7)
O1 Ti1 N1 73.72(7)
N2 Ti1 N1 77.68(7)
O19 Ti2 O18 46.52(7)
O19 Ti2 O15 100.36(7)
O18 Ti2 O15 103.35(7)
O19 Ti2 O13 94.30(8)
O18 Ti2 O13 98.66(7)
O15 Ti2 O13 157.98(7)
O19 Ti2 O11 128.62(7)
O18 Ti2 O11 82.19(7)
O15 Ti2 O11 87.07(7)
O13 Ti2 O11 96.56(7)
O19 Ti2 N4 81.94(7)
O18 Ti2 N4 128.25(8)
O15 Ti2 N4 78.12(7)
O13 Ti2 N4 87.87(7)
O11 Ti2 N4 148.35(7)
O19 Ti2 N3 157.85(7)
O18 Ti2 N3 153.93(7)
O15 Ti2 N3 83.72(7)
O13 Ti2 N3 76.67(7)
O11 Ti2 N3 73.05(7)
N4 Ti2 N3 77.59(7)
C9 N1 C2 112.0(2)
C9 N1 C4 111.92(19)
C2 N1 C4 111.2(2)
C9 N1 Ti1 108.46(15)
C2 N1 Ti1 105.17(15)
C4 N1 Ti1 107.68(15)
C6 N2 C10 111.00(18)
C6 N2 C8 110.85(19)
C10 N2 C8 109.12(18)
C6 N2 Ti1 104.87(14)
C10 N2 Ti1 108.96(14)
C8 N2 Ti1 111.99(14)
C12 N3 C14 109.64(19)
C12 N3 C19 113.0(2)
C14 N3 C19 111.27(19)
C12 N3 Ti2 106.92(15)
C14 N3 Ti2 107.17(15)
C19 N3 Ti2 108.60(14)
C16 N4 C20 110.73(18)
C16 N4 C18 111.04(19)
C20 N4 C18 109.63(18)
C16 N4 Ti2 106.37(13)
C20 N4 Ti2 108.29(14)
C18 N4 Ti2 110.70(14)
C1 O1 Ti1 119.72(18)
C3 O3 Ti1 123.91(16)
C5 O5 Ti1 122.11(15)
O9 O8 Ti1 66.24(9)
O8 O9 Ti1 67.26(10)
C11 O11 Ti2 120.63(16)
C13 O13 Ti2 123.87(16)
C15 O15 Ti2 123.05(14)
O19 O18 Ti2 66.45(9)
O18 O19 Ti2 67.03(10)
O2 C1 O1 124.0(3)
O2 C1 C2 119.7(3)
O1 C1 C2 116.3(2)
N1 C2 C1 109.1(2)
O4 C3 O3 123.4(3)
O4 C3 C4 120.6(2)
O3 C3 C4 116.0(2)
N1 C4 C3 112.8(2)
O6 C5 O5 123.8(2)
O6 C5 C6 120.5(2)
O5 C5 C6 115.7(2)
N2 C6 C5 111.3(2)
O7 C7 C8 111.2(2)
N2 C8 C7 117.8(2)
N1 C9 C10 109.2(2)
N2 C10 C9 111.18(19)
O12 C11 O11 123.9(3)
O12 C11 C12 119.4(2)
O11 C11 C12 116.7(2)
N3 C12 C11 108.8(2)
O14 C13 O13 124.2(3)
O14 C13 C14 119.7(2)
O13 C13 C14 116.1(2)
N3 C14 C13 112.8(2)
O16 C15 O15 123.5(2)
O16 C15 C16 120.6(2)
O15 C15 C16 115.9(2)
N4 C16 C15 111.96(19)
O17 C17 C18 110.4(2)
N4 C18 C17 116.1(2)
N3 C19 C20 109.0(2)
N4 C20 C19 110.17(19)

loop_
_geom_bond_atom_site_label_1
_geom_bond_atom_site_label_2
_geom_bond_distance
Ti1 O9 1.8505(17)
Ti1 O8 1.8647(17)
Ti1 O5 1.9623(17)
Ti1 O3 1.9788(16)
Ti1 O1 2.0479(17)
Ti1 N2 2.272(2)
Ti1 N1 2.286(2)
Ti2 O19 1.8511(18)
Ti2 O18 1.8591(17)
Ti2 O15 1.9648(16)
Ti2 O13 1.9913(16)
Ti2 O11 2.0669(17)
Ti2 N4 2.2693(19)
Ti2 N3 2.301(2)
N1 C9 1.483(3)
N1 C2 1.483(3)
N1 C4 1.490(3)
N2 C6 1.489(3)
N2 C10 1.495(3)
N2 C8 1.502(3)
N3 C12 1.479(3)
N3 C14 1.483(3)
N3 C19 1.490(3)
N4 C16 1.492(3)
N4 C20 1.493(3)
N4 C18 1.505(3)
O1 C1 1.302(4)
O2 C1 1.220(4)
O3 C3 1.297(3)
O4 C3 1.219(3)
O5 C5 1.306(3)
O6 C5 1.215(3)
O7 C7 1.425(3)
O8 O9 1.467(2)
O11 C11 1.288(3)
O12 C11 1.229(3)
O13 C13 1.294(3)
O14 C13 1.224(3)
O15 C15 1.300(3)
O16 C15 1.221(3)
O17 C17 1.423(3)
O18 O19 1.465(2)
C1 C2 1.498(4)
C3 C4 1.510(4)
C5 C6 1.512(4)
C7 C8 1.507(4)
C9 C10 1.505(4)
C11 C12 1.513(4)
C13 C14 1.511(4)
C15 C16 1.514(3)
C17 C18 1.518(4)
C19 C20 1.511(4)
